data_1529573
loop_
_publ_author_name
'Aurivillius, B.'

_publ_section_title
;
 Crystal structure of Nd Bi5 O8 Cl2. Single crystal investigations on Bi3
 O4 Br and Bi12 O17 Cl2
;
_journal_name_full 'Chemica Scripta'
_journal_page_first 125
_journal_page_last 129
_journal_volume 24
_journal_year 1984
_chemical_formula_sum 'Bi2.5 Cl Nd0.5 O4'
_chemical_name_systematic '(Nd Bi5).5 O4 Cl'
_space_group_IT_number 123
_symmetry_space_group_name_Hall '-P 4 2'
_symmetry_space_group_name_H-M 'P 4/m m m'
_cell_angle_alpha 90
_cell_angle_beta 90
_cell_angle_gamma 90
_cell_formula_units_Z 1
_cell_length_a 3.9058
_cell_length_b 3.9058
_cell_length_c 8.779
_cell_volume 133.926
_citation_journal_id_ASTM CSRPB9
_cod_data_source_file Aurivillius_CSRPB9_1984_1103.cif
_cod_data_source_block Bi2.5Cl1Nd0.5O4
_cod_original_cell_volume 133.9261
_cod_original_formula_sum 'Bi2.5 Cl1 Nd0.5 O4'
_cod_database_code 1529573

loop_
_symmetry_equiv_pos_as_xyz
x,y,z
-y,x,z
-x,-y,z
y,-x,z
x,-y,-z
y,x,-z
-x,y,-z
-y,-x,-z
-x,-y,-z
y,-x,-z
x,y,-z
-y,x,-z
-x,y,z
-y,-x,z
x,-y,z
y,x,z

loop_
_atom_site_label
_atom_site_type_symbol
_atom_site_fract_x
_atom_site_fract_y
_atom_site_fract_z
_atom_site_occupancy
_atom_site_U_iso_or_equiv
Bi1 Bi+3 0 0 0 0.833 0.0
Nd1 Nd+3 0 0 0 0.167 0.0
Cl1 Cl-1 0 0 0.5 1 0.0
O1 O-2 0 0.5 0.1618 1 0.0
Nd2 Nd+3 0.5 0.5 0.28447 0.167 0.0
Bi2 Bi+3 0.5 0.5 0.28447 0.833 0.0
